data_9001088
loop_
_publ_author_name
'Downs, J. W.'
'Gibbs, G. V.'

_publ_section_title
;An exploratory examination of the electron density and electrostatic
 potential of phenakite
;
_journal_name_full 'American Mineralogist'
_journal_page_first 769
_journal_page_last 777
_journal_volume 72
_journal_year 1987
_chemical_formula_sum 'Be2 O4 Si'
_chemical_name_mineral Phenakite
_space_group_IT_number 148
_symmetry_space_group_name_Hall '-R 3'
_symmetry_space_group_name_H-M 'R -3 :H'
_cell_angle_alpha 90
_cell_angle_beta 90
_cell_angle_gamma 120
_cell_length_a 12.472
_cell_length_b 12.472
_cell_length_c 8.251
_cell_formula_units_Z 18
_cell_volume 1111.500
_database_code_amcsd 0001110
_exptl_crystal_density_diffrn 2.961
_cod_original_sg_symbol_H-M 'R -3'
_cod_original_formula_sum 'Si Be2 O4'
_cod_database_code 9001088

loop_
_space_group_symop_operation_xyz
x,y,z
2/3+x,1/3+y,1/3+z
1/3+x,2/3+y,2/3+z
y,-x+y,-z
2/3+y,1/3-x+y,1/3-z
1/3+y,2/3-x+y,2/3-z
-x+y,-x,z
2/3-x+y,1/3-x,1/3+z
1/3-x+y,2/3-x,2/3+z
-x,-y,-z
2/3-x,1/3-y,1/3-z
1/3-x,2/3-y,2/3-z
-y,x-y,z
2/3-y,1/3+x-y,1/3+z
1/3-y,2/3+x-y,2/3+z
x-y,x,-z
2/3+x-y,1/3+x,1/3-z
1/3+x-y,2/3+x,2/3-z

loop_
_atom_site_aniso_label
_atom_site_aniso_U_11
_atom_site_aniso_U_22
_atom_site_aniso_U_33
_atom_site_aniso_U_12
_atom_site_aniso_U_13
_atom_site_aniso_U_23
Si 0.00350 0.00300 0.00300 0.00141 0.00005 0.00014
Be1 0.00520 0.00550 0.00480 0.00260 -0.00050 0.00030
Be2 0.00450 0.00560 0.00530 0.00230 -0.00010 0.00000
O1 0.00750 0.00420 0.00360 0.00370 0.00000 -0.00030
O2 0.00270 0.00440 0.00590 0.00170 -0.00020 -0.00030
O3 0.00430 0.00470 0.00350 0.00140 0.00030 0.00010
O4 0.00400 0.00470 0.00350 0.00100 -0.00020 -0.00030

loop_
_atom_site_label
_atom_site_fract_x
_atom_site_fract_y
_atom_site_fract_z
Si 0.19562 0.98402 0.74990
Be1 0.19430 0.98410 0.41560
Be2 0.19410 0.98220 0.08460
O1 0.20975 0.12125 0.75030
O2 0.33382 0.00040 0.74991
O3 0.12223 0.91217 0.91497
O4 0.12228 0.91342 0.58495

loop_
_cod_related_entry_id
_cod_related_entry_database
_cod_related_entry_code
1 AMCSD 0001110
